data_2015216
loop_
_publ_author_name
'Chen, Lian-Qing'
'Yang, Chu-Luo'
'Qin, Jin-Gui'

_publ_section_title
;
Di-\m-chloro-bis{bis[2,5-bis(4-methoxyphenyl)-1,3,4-oxadiazole-
\k^2^<i>C</i>~2~,<i>N</i>]iridium(III)] dichloromethane disolvate
;
_journal_coeditor_code SQ1229
_journal_name_full 'Acta Crystallographica, Section C'
_journal_page_first m513
_journal_page_last m515
_journal_paper_doi 10.1107/S0108270105031951
_journal_volume 61
_journal_year 2005
_chemical_formula_iupac '[Ir2 (C16 H13 N2 O3)4 Cl2] , 2C H2 Cl2'
_chemical_formula_moiety 'C64 H52 Cl2 Ir2 N8 O12 , 2C H2 Cl2'
_chemical_formula_sum 'C66 H56 Cl6 Ir2 N8 O12'
_chemical_formula_weight 1750.29
_chemical_name_systematic
;
Di-\m-chloro-bis{bis[2,5-bis(4-methoxyphenyl)-1,3,4-oxadiazole-
\k^2^C~2~,N]iridium(III)] dichloromethane disolvate
;
_space_group_IT_number 15
_symmetry_cell_setting monoclinic
_symmetry_space_group_name_Hall '-C 2yc'
_symmetry_space_group_name_H-M 'C 1 2/c 1'
_atom_sites_solution_hydrogens geom
_atom_sites_solution_primary direct
_atom_sites_solution_secondary difmap
_audit_creation_method SHELXL97
_cell_angle_alpha 90.00
_cell_angle_beta 98.423(2)
_cell_angle_gamma 90.00
_cell_formula_units_Z 4
_cell_length_a 11.5352(10)
_cell_length_b 23.390(2)
_cell_length_c 25.239(2)
_cell_measurement_reflns_used 3335
_cell_measurement_temperature 292(2)
_cell_measurement_theta_max 20.42
_cell_measurement_theta_min 2.24
_cell_volume 6736.2(10)
_computing_cell_refinement SMART
_computing_data_collection 'SMART (Siemens, 1996)'
_computing_data_reduction 'SAINT (Siemens, 1996)'
_computing_molecular_graphics 'SHELXTL (Please provide reference)'
_computing_publication_material SHELXTL
_computing_structure_refinement 'SHELXL97 (Sheldrick, 1997)'
_computing_structure_solution 'SHELXS97 (Sheldrick, 1997)'
_diffrn_ambient_temperature 292(2)
_diffrn_measured_fraction_theta_full 0.986
_diffrn_measured_fraction_theta_max 0.986
_diffrn_measurement_device_type 'Siemens SMART CCD area-detector'
_diffrn_measurement_method '\f and \w'
_diffrn_radiation_monochromator graphite
_diffrn_radiation_source 'fine-focus sealed tube'
_diffrn_radiation_type MoK\a
_diffrn_radiation_wavelength 0.71073
_diffrn_reflns_av_R_equivalents 0.0564
_diffrn_reflns_av_sigmaI/netI 0.0727
_diffrn_reflns_limit_h_max 14
_diffrn_reflns_limit_h_min -13
_diffrn_reflns_limit_k_max 28
_diffrn_reflns_limit_k_min -28
_diffrn_reflns_limit_l_max 23
_diffrn_reflns_limit_l_min -31
_diffrn_reflns_number 17436
_diffrn_reflns_theta_full 26.00
_diffrn_reflns_theta_max 26.00
_diffrn_reflns_theta_min 1.63
_exptl_absorpt_coefficient_mu 4.252
_exptl_absorpt_correction_T_max 0.712
_exptl_absorpt_correction_T_min 0.321
_exptl_absorpt_correction_type multi-scan
_exptl_absorpt_process_details '(SADABS; Sheldrick, 1996)'
_exptl_crystal_colour yellow
_exptl_crystal_density_diffrn 1.726
_exptl_crystal_density_method 'not measured'
_exptl_crystal_description plate
_exptl_crystal_F_000 3440
_exptl_crystal_size_max 0.28
_exptl_crystal_size_mid 0.20
_exptl_crystal_size_min 0.08
_refine_diff_density_max 1.844
_refine_diff_density_min -0.685
_refine_ls_extinction_method none
_refine_ls_goodness_of_fit_ref 1.028
_refine_ls_hydrogen_treatment constr
_refine_ls_matrix_type full
_refine_ls_number_parameters 437
_refine_ls_number_reflns 6526
_refine_ls_number_restraints 26
_refine_ls_restrained_S_all 1.036
_refine_ls_R_factor_all 0.0712
_refine_ls_R_factor_gt 0.0468
_refine_ls_shift/su_max 0.017
_refine_ls_shift/su_mean 0.001
_refine_ls_structure_factor_coef Fsqd
_refine_ls_weighting_details 'calc w = 1/[\s^2^(Fo^2^)+(0.0562P)^2^] where P = (Fo^2^+2Fc^2^)/3'
_refine_ls_weighting_scheme calc
_refine_ls_wR_factor_gt 0.1100
_refine_ls_wR_factor_ref 0.1221
_reflns_number_gt 4696
_reflns_number_total 6526
_reflns_threshold_expression I>2\s(I)
_cod_data_source_file sq1229.cif
_cod_data_source_block I
_cod_depositor_comments
;
The following automatic conversions were performed:
'_symmetry_cell_setting' value 'Monoclinic' changed to 'monoclinic'
according to '/home/saulius/struct/CIF-dictionaries/cif_core.dic'
dictionary named 'cif_core.dic' version 2.4.1 from 2010-06-29.

Automatic conversion script
Id: cif_fix_enum 1527 2010-12-29 10:47:43Z saulius 

The following automatic conversions were performed:

'_symmetry_cell_setting' value 'Monoclinic' changed to 'monoclinic'
according to /home/saulius/struct/CIF-dictionaries/cif_core.dic
dictionary named 'cif_core.dic' version 2.4.1 from 2010-06-29.

Automatic conversion script
Id: cif_fix_values 1715 2011-07-08 13:25:40Z adriana 
;
_cod_original_cell_volume 6736.4(10)
_cod_original_sg_symbol_Hall -C2yc
_cod_original_sg_symbol_H-M 'C 2/c'
_cod_database_code 2015216

loop_
_symmetry_equiv_pos_as_xyz
'x, y, z'
'-x, y, -z+1/2'
'x+1/2, y+1/2, z'
'-x+1/2, y+1/2, -z+1/2'
'-x, -y, -z'
'x, -y, z-1/2'
'-x+1/2, -y+1/2, -z'
'x+1/2, -y+1/2, z-1/2'

loop_
_atom_site_label
_atom_site_fract_x
_atom_site_fract_y
_atom_site_fract_z
_atom_site_U_iso_or_equiv
_atom_site_adp_type
_atom_site_calc_flag
_atom_site_refinement_flags
_atom_site_occupancy
_atom_site_disorder_assembly
_atom_site_disorder_group
_atom_site_type_symbol
Ir1 0.5000 0.440885(16) 0.7500 0.03954(14) Uani d S 1 . . Ir
Ir2 0.5000 0.282376(15) 0.7500 0.03824(14) Uani d S 1 . . Ir
N1 0.2310(6) 0.4305(3) 0.6952(3) 0.0528(18) Uani d . 1 A . N
N2 0.3471(5) 0.4505(2) 0.6986(3) 0.0450(15) Uani d . 1 A . N
N3 0.3321(5) 0.2738(2) 0.7119(2) 0.0424(15) Uani d . 1 . . N
N4 0.2632(6) 0.2967(2) 0.6674(2) 0.0477(16) Uani d . 1 . . N
C1 -0.3612(15) 0.4824(10) 0.5404(8) 0.118(8) Uani d PD 0.623(9) A 1 C
H1A -0.3539 0.5221 0.5497 0.177 Uiso calc PR 0.623(9) A 1 H
H1B -0.4424 0.4730 0.5304 0.177 Uiso calc PR 0.623(9) A 1 H
H1C -0.3196 0.4748 0.5109 0.177 Uiso calc PR 0.623(9) A 1 H
O1 -0.3120(8) 0.4479(5) 0.5861(5) 0.088(3) Uani d PD 0.623(9) A 1 O
C2 -0.1849(11) 0.4574(5) 0.5937(6) 0.107(4) Uani d DU 1 . . C
C3 -0.1489(10) 0.4281(5) 0.6398(6) 0.102(4) Uani d U 1 A . C
H3 -0.2022 0.4082 0.6571 0.122 Uiso calc R 1 . . H
C4 -0.0285(8) 0.4288(4) 0.6608(5) 0.082(3) Uani d U 1 . . C
H4 -0.0021 0.4086 0.6919 0.099 Uiso calc R 1 A . H
C5 0.0495(8) 0.4589(3) 0.6359(4) 0.068(3) Uani d . 1 A . C
C6 0.0079(9) 0.4891(4) 0.5891(5) 0.109(4) Uani d . 1 . . C
H6 0.0600 0.5103 0.5721 0.131 Uiso calc R 1 A . H
C7 -0.1126(11) 0.4878(5) 0.5673(6) 0.113(4) Uani d U 1 A . C
H7 -0.1406 0.5073 0.5359 0.136 Uiso calc R 1 . . H
C8 0.1732(7) 0.4605(3) 0.6575(4) 0.060(2) Uani d . 1 . . C
C9 0.3505(7) 0.4907(3) 0.6630(3) 0.051(2) Uani d . 1 . . C
C10 0.4566(7) 0.5216(3) 0.6621(3) 0.051(2) Uani d . 1 A . C
C11 0.4737(8) 0.5665(4) 0.6277(4) 0.069(3) Uani d . 1 . . C
H11 0.4129 0.5778 0.6014 0.083 Uiso calc R 1 A . H
C12 0.5804(8) 0.5940(4) 0.6325(4) 0.075(3) Uani d . 1 A . C
H12 0.5919 0.6249 0.6106 0.090 Uiso calc R 1 . . H
C13 0.6702(8) 0.5744(4) 0.6709(4) 0.064(2) Uani d . 1 . . C
C14 0.6545(7) 0.5300(3) 0.7052(3) 0.055(2) Uani d . 1 A . C
H14 0.7165 0.5182 0.7306 0.066 Uiso calc R 1 . . H
C15 0.5458(6) 0.5027(3) 0.7018(3) 0.0411(17) Uani d . 1 . . C
C16 0.8720(8) 0.5816(4) 0.7069(4) 0.080(3) Uani d . 1 . . C
H16A 0.8556 0.5828 0.7431 0.121 Uiso calc R 1 A . H
H16B 0.9394 0.6047 0.7039 0.121 Uiso calc R 1 . . H
H16C 0.8871 0.5428 0.6975 0.121 Uiso calc R 1 . . H
C17 -0.2700(10) 0.3374(5) 0.4850(4) 0.106(4) Uani d . 1 . . C
H17A -0.2333 0.3744 0.4881 0.158 Uiso calc R 1 . . H
H17B -0.3502 0.3414 0.4687 0.158 Uiso calc R 1 . . H
H17C -0.2294 0.3131 0.4632 0.158 Uiso calc R 1 . . H
C18 -0.1552(8) 0.3047(4) 0.5659(4) 0.062(2) Uani d . 1 . . C
C19 -0.0522(8) 0.3220(4) 0.5501(3) 0.063(2) Uani d . 1 . . C
H19 -0.0521 0.3403 0.5174 0.075 Uiso calc R 1 . . H
C20 0.0509(8) 0.3120(4) 0.5835(4) 0.063(2) Uani d . 1 . . C
H20 0.1211 0.3243 0.5734 0.076 Uiso calc R 1 . . H
C21 0.0526(7) 0.2841(3) 0.6316(3) 0.053(2) Uani d . 1 . . C
C22 -0.0545(7) 0.2663(4) 0.6452(4) 0.067(3) Uani d . 1 . . C
H22 -0.0552 0.2461 0.6768 0.081 Uiso calc R 1 . . H
C23 -0.1585(8) 0.2776(4) 0.6135(4) 0.074(3) Uani d . 1 . . C
H23 -0.2294 0.2671 0.6241 0.089 Uiso calc R 1 . . H
C24 0.1623(7) 0.2745(3) 0.6675(3) 0.050(2) Uani d . 1 . . C
C25 0.2693(6) 0.2382(3) 0.7347(3) 0.0437(18) Uani d . 1 . . C
C26 0.3900(9) 0.1461(4) 0.5615(4) 0.072(3) Uani d . 1 . . C
H26A 0.3419 0.1341 0.5874 0.108 Uiso calc R 1 . . H
H26B 0.3673 0.1258 0.5285 0.108 Uiso calc R 1 . . H
H26C 0.3801 0.1864 0.5552 0.108 Uiso calc R 1 . . H
C27 0.5620(8) 0.1602(3) 0.6275(3) 0.051(2) Uani d . 1 . . C
C28 0.5031(7) 0.1995(3) 0.6561(3) 0.0452(18) Uani d . 1 . . C
H28 0.4256 0.2093 0.6439 0.054 Uiso calc R 1 . . H
C29 0.5622(6) 0.2242(3) 0.7033(3) 0.0395(17) Uani d . 1 . . C
C30 0.6809(6) 0.2081(3) 0.7187(3) 0.0441(18) Uani d . 1 . . C
C31 0.7352(7) 0.1677(3) 0.6902(3) 0.054(2) Uani d . 1 . . C
H31 0.8123 0.1571 0.7020 0.064 Uiso calc R 1 . . H
C32 0.6758(8) 0.1437(3) 0.6449(4) 0.060(2) Uani d . 1 . . C
H32 0.7118 0.1164 0.6260 0.072 Uiso calc R 1 . . H
C33 0.0881(14) 0.1582(7) 0.4344(5) 0.153(6) Uani d . 1 . . C
H33A 0.1220 0.1802 0.4079 0.183 Uiso calc R 1 . . H
H33B 0.0069 0.1505 0.4202 0.183 Uiso calc R 1 . . H
Cl1 0.0943(4) 0.19664(17) 0.49094(17) 0.1556(15) Uani d . 1 . . Cl
Cl2 0.1639(3) 0.09341(16) 0.44599(16) 0.1371(14) Uani d . 1 . . Cl
Cl3 0.43577(17) 0.36129(7) 0.80491(8) 0.0443(4) Uani d . 1 . . Cl
O2 0.2436(5) 0.4994(2) 0.6354(2) 0.0607(15) Uani d . 1 A . O
O3 0.7747(6) 0.6027(3) 0.6722(3) 0.0795(19) Uani d . 1 A . O
O4 -0.2657(6) 0.3134(3) 0.5356(3) 0.088(2) Uani d . 1 . . O
O5 0.1579(4) 0.2363(2) 0.7094(2) 0.0509(13) Uani d . 1 . . O
O6 0.5094(6) 0.1343(2) 0.5811(2) 0.0656(16) Uani d . 1 . . O
C1' -0.372(2) 0.4455(17) 0.5717(14) 0.118(8) Uani d PD 0.377(9) A 2 C
H1'1 -0.3495 0.4097 0.5888 0.177 Uiso calc PR 0.377(9) A 2 H
H1'2 -0.4401 0.4398 0.5452 0.177 Uiso calc PR 0.377(9) A 2 H
H1'3 -0.3907 0.4724 0.5980 0.177 Uiso calc PR 0.377(9) A 2 H
O1' -0.2778(13) 0.4673(9) 0.5463(7) 0.088(3) Uani d PD 0.377(9) A 2 O

loop_
_atom_site_aniso_label
_atom_site_aniso_U_11
_atom_site_aniso_U_22
_atom_site_aniso_U_33
_atom_site_aniso_U_12
_atom_site_aniso_U_13
_atom_site_aniso_U_23
Ir1 0.0377(2) 0.0362(2) 0.0444(3) 0.000 0.00477(19) 0.000
Ir2 0.0423(3) 0.0351(2) 0.0379(3) 0.000 0.00791(19) 0.000
N1 0.040(4) 0.050(4) 0.066(5) -0.004(3) 0.000(4) -0.014(3)
N2 0.035(3) 0.047(4) 0.051(4) 0.001(3) 0.000(3) -0.004(3)
N3 0.043(4) 0.038(3) 0.047(4) 0.003(3) 0.008(3) 0.003(3)
N4 0.056(4) 0.045(4) 0.040(4) -0.002(3) 0.001(3) 0.004(3)
C1 0.042(8) 0.19(2) 0.109(19) 0.025(12) -0.035(11) -0.007(13)
O1 0.033(5) 0.105(8) 0.117(11) -0.005(5) -0.016(6) -0.003(7)
C2 0.091(7) 0.091(7) 0.130(8) 0.020(6) -0.012(7) -0.035(6)
C3 0.070(6) 0.106(7) 0.127(8) -0.001(5) 0.007(6) -0.039(6)
C4 0.054(5) 0.079(6) 0.109(7) -0.006(4) -0.002(5) -0.023(5)
C5 0.052(5) 0.046(5) 0.097(8) 0.012(4) -0.017(5) -0.022(5)
C6 0.079(7) 0.059(6) 0.166(12) 0.011(5) -0.055(8) -0.006(7)
C7 0.104(7) 0.088(7) 0.132(8) 0.015(6) -0.032(7) 0.002(6)
C8 0.045(5) 0.042(4) 0.086(7) 0.007(4) -0.010(5) -0.008(4)
C9 0.053(5) 0.046(4) 0.052(5) 0.018(4) -0.005(4) 0.002(4)
C10 0.045(5) 0.045(4) 0.059(5) 0.004(3) -0.004(4) 0.003(4)
C11 0.067(6) 0.071(6) 0.069(6) 0.023(5) 0.006(5) 0.029(5)
C12 0.060(6) 0.070(6) 0.096(8) 0.005(5) 0.016(5) 0.038(6)
C13 0.066(6) 0.055(5) 0.075(7) 0.003(4) 0.024(5) 0.023(5)
C14 0.057(5) 0.042(4) 0.069(6) 0.007(4) 0.014(4) 0.015(4)
C15 0.043(4) 0.038(4) 0.044(4) 0.007(3) 0.011(3) 0.004(3)
C16 0.064(6) 0.074(6) 0.107(9) -0.008(5) 0.024(6) 0.016(6)
C17 0.105(9) 0.119(9) 0.083(8) 0.009(8) -0.018(7) 0.020(7)
C18 0.057(6) 0.073(6) 0.053(6) 0.000(4) 0.000(5) 0.008(5)
C19 0.079(7) 0.067(6) 0.042(5) 0.005(5) 0.007(5) 0.008(4)
C20 0.059(6) 0.072(6) 0.058(6) 0.002(4) 0.004(5) 0.008(5)
C21 0.057(5) 0.049(5) 0.054(6) 0.003(4) 0.007(4) 0.000(4)
C22 0.053(6) 0.077(6) 0.068(6) -0.013(5) -0.003(5) 0.018(5)
C23 0.060(6) 0.089(7) 0.067(7) -0.012(5) -0.009(5) 0.024(5)
C24 0.051(5) 0.052(5) 0.048(5) -0.009(4) 0.009(4) -0.003(4)
C25 0.049(5) 0.034(4) 0.049(5) -0.003(3) 0.007(4) 0.006(3)
C26 0.072(7) 0.081(7) 0.061(6) -0.017(5) 0.000(5) -0.010(5)
C27 0.072(6) 0.043(4) 0.041(5) -0.011(4) 0.018(4) -0.007(4)
C28 0.057(5) 0.038(4) 0.041(5) 0.001(3) 0.012(4) 0.002(3)
C29 0.039(4) 0.036(4) 0.045(5) 0.002(3) 0.009(3) 0.008(3)
C30 0.050(5) 0.032(4) 0.050(5) 0.000(3) 0.008(4) 0.000(3)
C31 0.058(5) 0.041(4) 0.064(6) 0.002(4) 0.016(5) -0.003(4)
C32 0.066(6) 0.049(5) 0.069(6) 0.005(4) 0.021(5) -0.007(4)
C33 0.187(16) 0.201(15) 0.074(9) 0.076(13) 0.032(10) 0.035(10)
Cl1 0.209(4) 0.110(3) 0.140(3) 0.013(3) 0.000(3) -0.015(2)
Cl2 0.126(3) 0.137(3) 0.144(3) 0.006(2) 0.004(2) -0.054(3)
Cl3 0.0489(10) 0.0407(9) 0.0455(11) -0.0001(8) 0.0148(9) -0.0021(8)
O2 0.056(3) 0.055(3) 0.066(4) 0.012(3) -0.012(3) 0.003(3)
O3 0.075(4) 0.071(4) 0.093(5) -0.013(3) 0.014(4) 0.038(4)
O4 0.084(5) 0.106(5) 0.065(5) 0.012(4) -0.018(4) 0.017(4)
O5 0.051(3) 0.054(3) 0.046(3) -0.009(3) 0.003(3) 0.009(3)
O6 0.083(5) 0.065(4) 0.049(4) -0.001(3) 0.013(3) -0.016(3)
C1' 0.042(8) 0.19(2) 0.109(19) 0.025(12) -0.035(11) -0.007(13)
O1' 0.033(5) 0.105(8) 0.117(11) -0.005(5) -0.016(6) -0.003(7)

loop_
_atom_type_symbol
_atom_type_description
_atom_type_scat_dispersion_real
_atom_type_scat_dispersion_imag
_atom_type_scat_source
C C 0.0033 0.0016 'International Tables Vol C Tables 4.2.6.8 and 6.1.1.4'
H H 0.0000 0.0000 'International Tables Vol C Tables 4.2.6.8 and 6.1.1.4'
N N 0.0061 0.0033 'International Tables Vol C Tables 4.2.6.8 and 6.1.1.4'
O O 0.0106 0.0060 'International Tables Vol C Tables 4.2.6.8 and 6.1.1.4'
Ir Ir -1.4442 7.9887 'International Tables Vol C Tables 4.2.6.8 and 6.1.1.4'
Cl Cl 0.1484 0.1585 'International Tables Vol C Tables 4.2.6.8 and 6.1.1.4'

loop_
_geom_angle_atom_site_label_1
_geom_angle_atom_site_label_2
_geom_angle_atom_site_label_3
_geom_angle_site_symmetry_1
_geom_angle_site_symmetry_3
_geom_angle
_geom_angle_publ_flag
C15 Ir1 C15 . 2_656 88.0(4) ?
C15 Ir1 N2 . 2_656 91.5(3) ?
C15 Ir1 N2 2_656 2_656 79.4(3) ?
C15 Ir1 N2 . . 79.4(3) yes
C15 Ir1 N2 2_656 . 91.5(3) ?
N2 Ir1 N2 2_656 . 167.4(3) ?
C15 Ir1 Cl3 . . 176.4(2) yes
C15 Ir1 Cl3 2_656 . 94.3(2) ?
N2 Ir1 Cl3 2_656 . 91.60(17) ?
N2 Ir1 Cl3 . . 97.78(18) yes
C15 Ir1 Cl3 . 2_656 94.29(19) ?
C15 Ir1 Cl3 2_656 2_656 176.4(2) ?
N2 Ir1 Cl3 2_656 2_656 97.78(18) ?
N2 Ir1 Cl3 . 2_656 91.60(17) ?
Cl3 Ir1 Cl3 . 2_656 83.59(8) ?
C29 Ir2 C29 . 2_656 94.2(4) ?
C29 Ir2 N3 . 2_656 79.2(3) ?
C29 Ir2 N3 2_656 2_656 93.0(3) ?
C29 Ir2 N3 . . 93.0(3) yes
C29 Ir2 N3 2_656 . 79.2(3) ?
N3 Ir2 N3 2_656 . 168.7(3) ?
C29 Ir2 Cl3 . 2_656 90.86(19) ?
C29 Ir2 Cl3 2_656 2_656 174.55(19) ?
N3 Ir2 Cl3 2_656 2_656 89.77(16) ?
N3 Ir2 Cl3 . 2_656 98.62(17) ?
C29 Ir2 Cl3 . . 174.55(19) yes
C29 Ir2 Cl3 2_656 . 90.87(19) ?
N3 Ir2 Cl3 2_656 . 98.63(17) ?
N3 Ir2 Cl3 . . 89.77(16) yes
Cl3 Ir2 Cl3 2_656 . 84.09(8) ?
C8 N1 N2 . . 104.5(7) ?
C9 N2 N1 . . 108.7(6) ?
C9 N2 Ir1 . . 113.9(5) ?
N1 N2 Ir1 . . 136.7(5) ?
C25 N3 N4 . . 108.5(6) ?
C25 N3 Ir2 . . 114.1(5) ?
N4 N3 Ir2 . . 137.4(5) ?
C24 N4 N3 . . 104.8(6) ?
C1 O1 C2 . . 106.6(12) ?
C7 C2 C3 . . 123.8(13) ?
C7 C2 O1 . . 134.1(13) ?
C3 C2 O1 . . 102.0(12) ?
C7 C2 O1' . . 86.9(12) ?
C3 C2 O1' . . 148.2(14) ?
O1 C2 O1' . . 48.5(9) ?
C2 C3 C4 . . 118.3(13) ?
C2 C3 H3 . . 120.8 ?
C4 C3 H3 . . 120.8 ?
C5 C4 C3 . . 120.8(12) ?
C5 C4 H4 . . 119.6 ?
C3 C4 H4 . . 119.6 ?
C4 C5 C6 . . 118.7(9) ?
C4 C5 C8 . . 121.3(9) ?
C6 C5 C8 . . 120.0(10) ?
C5 C6 C7 . . 120.8(12) ?
C5 C6 H6 . . 119.6 ?
C7 C6 H6 . . 119.6 ?
C2 C7 C6 . . 117.5(13) ?
C2 C7 H7 . . 121.2 ?
C6 C7 H7 . . 121.2 ?
N1 C8 O2 . . 112.6(7) ?
N1 C8 C5 . . 129.6(9) ?
O2 C8 C5 . . 117.8(8) ?
N2 C9 O2 . . 110.4(7) ?
N2 C9 C10 . . 119.2(7) ?
O2 C9 C10 . . 130.0(7) ?
C11 C10 C15 . . 121.9(7) ?
C11 C10 C9 . . 126.2(7) ?
C15 C10 C9 . . 111.9(7) ?
C12 C11 C10 . . 120.1(8) ?
C12 C11 H11 . . 120.0 ?
C10 C11 H11 . . 120.0 ?
C11 C12 C13 . . 118.2(8) ?
C11 C12 H12 . . 120.9 ?
C13 C12 H12 . . 120.9 ?
O3 C13 C14 . . 123.1(8) ?
O3 C13 C12 . . 114.8(7) ?
C14 C13 C12 . . 122.2(8) ?
C13 C14 C15 . . 120.3(8) ?
C13 C14 H14 . . 119.9 ?
C15 C14 H14 . . 119.9 ?
C10 C15 C14 . . 117.3(7) ?
C10 C15 Ir1 . . 115.5(5) ?
C14 C15 Ir1 . . 127.2(5) ?
O3 C16 H16A . . 109.5 ?
O3 C16 H16B . . 109.5 ?
H16A C16 H16B . . 109.5 ?
O3 C16 H16C . . 109.5 ?
H16A C16 H16C . . 109.5 ?
H16B C16 H16C . . 109.5 ?
O4 C17 H17A . . 109.5 ?
O4 C17 H17B . . 109.5 ?
H17A C17 H17B . . 109.5 ?
O4 C17 H17C . . 109.5 ?
H17A C17 H17C . . 109.5 ?
H17B C17 H17C . . 109.5 ?
C23 C18 C19 . . 122.2(9) ?
C23 C18 O4 . . 114.1(8) ?
C19 C18 O4 . . 123.7(8) ?
C18 C19 C20 . . 118.7(8) ?
C18 C19 H19 . . 120.6 ?
C20 C19 H19 . . 120.6 ?
C19 C20 C21 . . 121.4(8) ?
C19 C20 H20 . . 119.3 ?
C21 C20 H20 . . 119.3 ?
C20 C21 C22 . . 117.4(8) ?
C20 C21 C24 . . 121.2(8) ?
C22 C21 C24 . . 121.4(8) ?
C23 C22 C21 . . 122.2(9) ?
C23 C22 H22 . . 118.9 ?
C21 C22 H22 . . 118.9 ?
C18 C23 C22 . . 118.0(9) ?
C18 C23 H23 . . 121.0 ?
C22 C23 H23 . . 121.0 ?
N4 C24 O5 . . 113.5(7) ?
N4 C24 C21 . . 130.0(8) ?
O5 C24 C21 . . 116.4(7) ?
N3 C25 O5 . . 111.6(6) ?
N3 C25 C30 . 2_656 120.2(7) ?
O5 C25 C30 . 2_656 128.2(6) ?
O6 C26 H26A . . 109.5 ?
O6 C26 H26B . . 109.5 ?
H26A C26 H26B . . 109.5 ?
O6 C26 H26C . . 109.5 ?
H26A C26 H26C . . 109.5 ?
H26B C26 H26C . . 109.5 ?
C32 C27 O6 . . 115.3(7) ?
C32 C27 C28 . . 122.1(8) ?
O6 C27 C28 . . 122.6(8) ?
C27 C28 C29 . . 119.5(7) ?
C27 C28 H28 . . 120.2 ?
C29 C28 H28 . . 120.2 ?
C28 C29 C30 . . 116.9(6) ?
C28 C29 Ir2 . . 127.3(5) ?
C30 C29 Ir2 . . 115.7(5) ?
C31 C30 C25 . 2_656 127.5(7) ?
C31 C30 C29 . . 121.8(7) ?
C25 C30 C29 2_656 . 110.7(6) ?
C32 C31 C30 . . 120.3(8) ?
C32 C31 H31 . . 119.8 ?
C30 C31 H31 . . 119.8 ?
C31 C32 C27 . . 119.3(8) ?
C31 C32 H32 . . 120.4 ?
C27 C32 H32 . . 120.4 ?
Cl1 C33 Cl2 . . 111.3(7) ?
Cl1 C33 H33A . . 109.4 ?
Cl2 C33 H33A . . 109.4 ?
Cl1 C33 H33B . . 109.4 ?
Cl2 C33 H33B . . 109.4 ?
H33A C33 H33B . . 108.0 ?
Ir2 Cl3 Ir1 . . 96.16(6) yes
C9 O2 C8 . . 103.9(6) ?
C13 O3 C16 . . 117.4(6) ?
C17 O4 C18 . . 117.9(8) ?
C25 O5 C24 . . 101.6(6) ?
C27 O6 C26 . . 119.7(7) ?
O1' C1' H1'1 . . 109.5 ?
O1' C1' H1'2 . . 109.5 ?
H1'1 C1' H1'2 . . 109.5 ?
O1' C1' H1'3 . . 109.5 ?
H1'1 C1' H1'3 . . 109.5 ?
H1'2 C1' H1'3 . . 109.5 ?
C1' O1' C2 . . 95.2(17) ?

loop_
_geom_bond_atom_site_label_1
_geom_bond_atom_site_label_2
_geom_bond_site_symmetry_2
_geom_bond_distance
_geom_bond_publ_flag
Ir1 C15 . 2.010(7) yes
Ir1 C15 2_656 2.010(7) ?
Ir1 N2 2_656 2.043(6) ?
Ir1 N2 . 2.043(6) yes
Ir1 Cl3 . 2.4974(18) yes
Ir1 Cl3 2_656 2.4975(18) ?
Ir2 C29 . 2.001(7) yes
Ir2 C29 2_656 2.001(7) ?
Ir2 N3 2_656 2.042(6) ?
Ir2 N3 . 2.042(6) yes
Ir2 Cl3 2_656 2.4854(17) ?
Ir2 Cl3 . 2.4854(17) yes
N1 C8 . 1.286(10) ?
N1 N2 . 1.408(8) ?
N2 C9 . 1.307(9) ?
N3 C25 . 1.292(8) ?
N3 N4 . 1.385(8) ?
N4 C24 . 1.276(9) ?
C1 O1 . 1.453(16) ?
C1 H1A . 0.9600 ?
C1 H1B . 0.9600 ?
C1 H1C . 0.9600 ?
O1 C2 . 1.468(14) ?
C2 C7 . 1.344(17) ?
C2 C3 . 1.363(16) ?
C2 O1' . 1.501(17) ?
C3 C4 . 1.411(14) ?
C3 H3 . 0.9300 ?
C4 C5 . 1.365(13) ?
C4 H4 . 0.9300 ?
C5 C6 . 1.399(14) ?
C5 C8 . 1.452(11) ?
C6 C7 . 1.419(14) ?
C6 H6 . 0.9300 ?
C7 H7 . 0.9300 ?
C8 O2 . 1.389(10) ?
C9 O2 . 1.340(8) ?
C9 C10 . 1.425(10) ?
C10 C11 . 1.395(11) ?
C10 C15 . 1.397(10) ?
C11 C12 . 1.379(12) ?
C11 H11 . 0.9300 ?
C12 C13 . 1.390(12) ?
C12 H12 . 0.9300 ?
C13 O3 . 1.371(10) ?
C13 C14 . 1.379(11) ?
C14 C15 . 1.399(10) ?
C14 H14 . 0.9300 ?
C16 O3 . 1.410(10) ?
C16 H16A . 0.9600 ?
C16 H16B . 0.9600 ?
C16 H16C . 0.9600 ?
C17 O4 . 1.389(11) ?
C17 H17A . 0.9600 ?
C17 H17B . 0.9600 ?
C17 H17C . 0.9600 ?
C18 C23 . 1.364(12) ?
C18 C19 . 1.369(11) ?
C18 O4 . 1.403(10) ?
C19 C20 . 1.374(11) ?
C19 H19 . 0.9300 ?
C20 C21 . 1.377(11) ?
C20 H20 . 0.9300 ?
C21 C22 . 1.392(11) ?
C21 C24 . 1.461(11) ?
C22 C23 . 1.366(12) ?
C22 H22 . 0.9300 ?
C23 H23 . 0.9300 ?
C24 O5 . 1.389(9) ?
C25 O5 . 1.350(8) ?
C25 C30 2_656 1.418(10) ?
C26 O6 . 1.421(11) ?
C26 H26A . 0.9600 ?
C26 H26B . 0.9600 ?
C26 H26C . 0.9600 ?
C27 C32 . 1.377(12) ?
C27 O6 . 1.379(9) ?
C27 C28 . 1.404(10) ?
C28 C29 . 1.406(10) ?
C28 H28 . 0.9300 ?
C29 C30 . 1.419(9) ?
C30 C31 . 1.391(10) ?
C30 C25 2_656 1.418(10) ?
C31 C32 . 1.364(11) ?
C31 H31 . 0.9300 ?
C32 H32 . 0.9300 ?
C33 Cl1 . 1.679(14) ?
C33 Cl2 . 1.753(13) ?
C33 H33A . 0.9700 ?
C33 H33B . 0.9700 ?
C1' O1' . 1.44(2) ?
C1' H1'1 . 0.9600 ?
C1' H1'2 . 0.9600 ?
C1' H1'3 . 0.9600 ?

loop_
_geom_hbond_atom_site_label_D
_geom_hbond_atom_site_label_H
_geom_hbond_atom_site_label_A
_geom_hbond_site_symmetry_A
_geom_hbond_distance_DH
_geom_hbond_distance_HA
_geom_hbond_distance_DA
_geom_hbond_angle_DHA
C33 H33A N4 7_556 0.97 2.53 3.456(16) 160
C26 H26A O3 3_445 0.96 2.49 3.419(12) 163

loop_
_geom_torsion_atom_site_label_1
_geom_torsion_atom_site_label_2
_geom_torsion_atom_site_label_3
_geom_torsion_atom_site_label_4
_geom_torsion_site_symmetry_1
_geom_torsion_site_symmetry_4
_geom_torsion
C8 N1 N2 C9 . . 0.0(8)
C8 N1 N2 Ir1 . . 169.3(6)
C15 Ir1 N2 C9 . . -2.4(5)
C15 Ir1 N2 C9 2_656 . 85.2(6)
Cl3 Ir1 N2 C9 . . 179.8(5)
Cl3 Ir1 N2 C9 2_656 . -96.5(5)
C15 Ir1 N2 N1 . . -171.3(7)
C15 Ir1 N2 N1 2_656 . -83.7(7)
N2 Ir1 N2 N1 2_656 . -127.0(6)
Cl3 Ir1 N2 N1 . . 10.9(7)
Cl3 Ir1 N2 N1 2_656 . 94.6(6)
C29 Ir2 N3 C25 . . 94.7(5)
C29 Ir2 N3 C25 2_656 . 1.0(5)
Cl3 Ir2 N3 C25 2_656 . -173.9(5)
Cl3 Ir2 N3 C25 . . -90.0(5)
C29 Ir2 N3 N4 . . -86.6(7)
C29 Ir2 N3 N4 2_656 . 179.7(7)
N3 Ir2 N3 N4 2_656 . -132.9(6)
Cl3 Ir2 N3 N4 2_656 . 4.8(7)
Cl3 Ir2 N3 N4 . . 88.8(6)
C25 N3 N4 C24 . . 1.9(8)
Ir2 N3 N4 C24 . . -176.9(6)
C1 O1 C2 C7 . . -3(2)
C1 O1 C2 C3 . . 174.4(13)
C1 O1 C2 O1' . . -19.0(15)
C7 C2 C3 C4 . . -1.1(19)
O1 C2 C3 C4 . . -178.5(9)
O1' C2 C3 C4 . . 162(2)
C2 C3 C4 C5 . . 1.1(16)
C3 C4 C5 C6 . . 0.0(14)
C3 C4 C5 C8 . . 179.2(9)
C4 C5 C6 C7 . . -1.0(15)
C8 C5 C6 C7 . . 179.7(9)
C3 C2 C7 C6 . . 0(2)
O1 C2 C7 C6 . . 176.4(12)
O1' C2 C7 C6 . . -171.3(13)
C5 C6 C7 C2 . . 1.0(17)
N2 N1 C8 O2 . . 0.1(9)
N2 N1 C8 C5 . . 179.7(8)
C4 C5 C8 N1 . . 11.0(14)
C6 C5 C8 N1 . . -169.8(9)
C4 C5 C8 O2 . . -169.4(8)
C6 C5 C8 O2 . . 9.8(12)
N1 N2 C9 O2 . . -0.1(8)
Ir1 N2 C9 O2 . . -172.0(5)
N1 N2 C9 C10 . . 173.9(6)
Ir1 N2 C9 C10 . . 2.0(9)
N2 C9 C10 C11 . . -178.4(8)
O2 C9 C10 C11 . . -5.7(14)
N2 C9 C10 C15 . . 0.2(11)
O2 C9 C10 C15 . . 172.8(7)
C15 C10 C11 C12 . . -0.7(14)
C9 C10 C11 C12 . . 177.7(9)
C10 C11 C12 C13 . . 2.4(15)
C11 C12 C13 O3 . . 178.0(9)
C11 C12 C13 C14 . . -2.3(15)
O3 C13 C14 C15 . . -179.8(8)
C12 C13 C14 C15 . . 0.5(14)
C11 C10 C15 C14 . . -1.1(12)
C9 C10 C15 C14 . . -179.7(7)
C11 C10 C15 Ir1 . . 176.4(7)
C9 C10 C15 Ir1 . . -2.3(9)
C13 C14 C15 C10 . . 1.2(12)
C13 C14 C15 Ir1 . . -175.9(6)
C15 Ir1 C15 C10 2_656 . -89.4(6)
N2 Ir1 C15 C10 2_656 . -168.7(6)
N2 Ir1 C15 C10 . . 2.5(5)
C15 Ir1 C15 C14 2_656 . 87.8(7)
N2 Ir1 C15 C14 2_656 . 8.4(7)
N2 Ir1 C15 C14 . . 179.7(7)
C23 C18 C19 C20 . . -0.3(14)
O4 C18 C19 C20 . . 178.9(8)
C18 C19 C20 C21 . . 1.2(13)
C19 C20 C21 C22 . . 0.1(13)
C19 C20 C21 C24 . . -178.9(8)
C20 C21 C22 C23 . . -2.5(14)
C24 C21 C22 C23 . . 176.5(8)
C19 C18 C23 C22 . . -1.9(15)
O4 C18 C23 C22 . . 178.7(8)
C21 C22 C23 C18 . . 3.4(15)
N3 N4 C24 O5 . . -1.1(8)
N3 N4 C24 C21 . . 177.2(8)
C20 C21 C24 N4 . . 14.4(13)
C22 C21 C24 N4 . . -164.6(9)
C20 C21 C24 O5 . . -167.4(7)
C22 C21 C24 O5 . . 13.6(11)
N4 N3 C25 O5 . . -2.1(8)
Ir2 N3 C25 O5 . . 177.0(4)
N4 N3 C25 C30 . 2_656 179.4(6)
Ir2 N3 C25 C30 . 2_656 -1.5(9)
C32 C27 C28 C29 . . 1.6(11)
O6 C27 C28 C29 . . 179.8(6)
C27 C28 C29 C30 . . 1.3(10)
C27 C28 C29 Ir2 . . 178.3(5)
C29 Ir2 C29 C28 2_656 . 90.3(6)
N3 Ir2 C29 C28 2_656 . -177.4(6)
N3 Ir2 C29 C28 . . 10.9(6)
C29 Ir2 C29 C30 2_656 . -92.6(5)
N3 Ir2 C29 C30 2_656 . -0.3(5)
N3 Ir2 C29 C30 . . -172.1(5)
C28 C29 C30 C31 . . -3.2(10)
Ir2 C29 C30 C31 . . 179.4(6)
C28 C29 C30 C25 . 2_656 177.1(6)
Ir2 C29 C30 C25 . 2_656 -0.3(8)
C25 C30 C31 C32 2_656 . -178.0(8)
C29 C30 C31 C32 . . 2.3(11)
C30 C31 C32 C27 . . 0.6(12)
O6 C27 C32 C31 . . 179.1(7)
C28 C27 C32 C31 . . -2.5(12)
N3 Ir2 Cl3 Ir1 2_656 . 88.86(17)
N3 Ir2 Cl3 Ir1 . . -98.70(17)
Cl3 Ir2 Cl3 Ir1 2_656 . 0.0
N2 Ir1 Cl3 Ir2 2_656 . -97.65(18)
N2 Ir1 Cl3 Ir2 . . 90.75(17)
Cl3 Ir1 Cl3 Ir2 2_656 . 0.0
N2 C9 O2 C8 . . 0.1(8)
C10 C9 O2 C8 . . -173.0(8)
N1 C8 O2 C9 . . -0.1(9)
C5 C8 O2 C9 . . -179.8(7)
C14 C13 O3 C16 . . 5.8(13)
C12 C13 O3 C16 . . -174.5(9)
C23 C18 O4 C17 . . -175.9(9)
C19 C18 O4 C17 . . 4.7(14)
N3 C25 O5 C24 . . 1.3(8)
C30 C25 O5 C24 2_656 . 179.7(7)
N4 C24 O5 C25 . . -0.1(8)
C21 C24 O5 C25 . . -178.6(6)
C32 C27 O6 C26 . . 176.6(7)
C28 C27 O6 C26 . . -1.8(11)
C7 C2 O1' C1' . . -170(2)
C3 C2 O1' C1' . . 24(3)
O1 C2 O1' C1' . . -2(2)
